data_1545991
loop_
_publ_author_name
'Hu, Ting'
'Connor, Alan L.'
'Miller, Daniel P.'
'Wang, Xiao'
'Pei, Qiang'
'Liu, Rui'
'He, Lan'
'Zheng, Chong'
'Zurek, Eva'
'Lu, Zhong-Lin'
'Gong, Bing'

_publ_section_title
;
 Helical Folding of Meta-Connected Aromatic Oligoureas.
;
_journal_issue 10
_journal_name_full 'Organic letters'
_journal_page_first 2666
_journal_page_last 2669
_journal_paper_doi 10.1021/acs.orglett.7b01005
_journal_volume 19
_journal_year 2017
_chemical_formula_moiety 'C29 H42 N4 O9, C2 H6 O S'
_chemical_formula_sum 'C31 H48 N4 O10 S'
_chemical_formula_weight 668.79
_space_group_crystal_system monoclinic
_space_group_IT_number 14
_space_group_name_Hall '-P 2ybc'
_space_group_name_H-M_alt 'P 1 21/c 1'
_symmetry_space_group_name_Hall '-P 2ybc'
_symmetry_space_group_name_H-M 'P 1 21/c 1'
_atom_sites_solution_hydrogens geom
_audit_creation_date 2016-03-12
_audit_creation_method
;
Olex2 1.2
(compiled 2015.09.30 svn.r3233 for OlexSys, GUI svn.r5103)
;
_cell_angle_alpha 90
_cell_angle_beta 96.6779(7)
_cell_angle_gamma 90
_cell_formula_units_Z 4
_cell_length_a 15.96905(13)
_cell_length_b 20.99152(16)
_cell_length_c 10.22172(8)
_cell_measurement_reflns_used 10018
_cell_measurement_temperature 100.00(10)
_cell_measurement_theta_max 75.4560
_cell_measurement_theta_min 4.8300
_cell_volume 3403.22(5)
_computing_cell_refinement 'CrysAlisPro 1.171.38.41k (Rigaku OD, 2015)'
_computing_data_collection 'CrysAlisPro 1.171.38.41k (Rigaku OD, 2015)'
_computing_data_reduction 'CrysAlisPro 1.171.38.41k (Rigaku OD, 2015)'
_computing_molecular_graphics 'Olex2 (Dolomanov et al., 2009)'
_computing_publication_material 'Olex2 (Dolomanov et al., 2009)'
_computing_structure_refinement 'ShelXL (Sheldrick, 2015)'
_computing_structure_solution 'ShelXT (Sheldrick, 2015)'
_diffrn_ambient_environment N~2~
_diffrn_ambient_temperature 100.00(10)
_diffrn_detector 'CCD plate'
_diffrn_detector_area_resol_mean 5.3127
_diffrn_detector_type AtlasS2
_diffrn_measured_fraction_theta_full 0.999
_diffrn_measured_fraction_theta_max 0.975
_diffrn_measurement_details
;
List of Runs (angles in degrees, time in seconds):

  # Type    Start    End  Width  t~exp~   \w     \q     \k     \f   Frames
--------------------------------------------------------------------------
  1  \w    -32.00  32.00   1.00    1.00    --  -41.49  57.00 -90.00   64
  2  \w     -4.00  27.00   1.00    1.00    --  -41.49  77.00  30.00   31
  3  \w    -70.00 -36.00   1.00    1.00    --  -41.49  57.00 -90.00   34
  4  \w     66.00  91.00   1.00    1.00    --   41.49-125.00  30.00   25
  5  \w     42.00 144.00   1.00    1.00    --  112.00 -77.00 -60.00  102
  6  \w    114.00 140.00   1.00    1.00    --  112.00 -30.00-120.00   26
  7  \w     99.00 173.00   1.00    1.00    --  112.00  45.00 -30.00   74
  8  \w     95.00 168.00   1.00    1.00    --  112.00 125.00 -90.00   73
  9  \w     84.00 163.00   1.00    1.00    --  112.00  61.00  60.00   79
 10  \w     56.00  99.00   1.00    1.00    --  112.00 -94.00-120.00   43
 11  \w     37.00  64.00   1.00    1.00    --  112.00 -30.00-120.00   27
 12  \w     34.00  88.00   1.00    1.00    --  112.00 -94.00-150.00   54
 13  \w   -116.00 -29.00   1.00    1.00    --  -41.49 -37.00 120.00   87
;
_diffrn_measurement_device 'four-circle diffractometer'
_diffrn_measurement_device_type 'SuperNova, Dual, Cu at zero, AtlasS2'
_diffrn_measurement_method '\w scans'
_diffrn_orient_matrix_type 'CrysAlisPro convention (1999,Acta A55,543-557)'
_diffrn_orient_matrix_UB_11 -0.0663434000
_diffrn_orient_matrix_UB_12 0.0513404000
_diffrn_orient_matrix_UB_13 -0.0440098000
_diffrn_orient_matrix_UB_21 0.0466541000
_diffrn_orient_matrix_UB_22 0.0475801000
_diffrn_orient_matrix_UB_23 0.0975335000
_diffrn_orient_matrix_UB_31 0.0534365000
_diffrn_orient_matrix_UB_32 0.0221321000
_diffrn_orient_matrix_UB_33 -0.1075514000
_diffrn_radiation_monochromator mirror
_diffrn_radiation_probe x-ray
_diffrn_radiation_type CuK\a
_diffrn_radiation_wavelength 1.54184
_diffrn_reflns_av_R_equivalents 0.0147
_diffrn_reflns_av_unetI/netI 0.0194
_diffrn_reflns_Laue_measured_fraction_full 0.999
_diffrn_reflns_Laue_measured_fraction_max 0.975
_diffrn_reflns_limit_h_max 20
_diffrn_reflns_limit_h_min -13
_diffrn_reflns_limit_k_max 24
_diffrn_reflns_limit_k_min -26
_diffrn_reflns_limit_l_max 11
_diffrn_reflns_limit_l_min -12
_diffrn_reflns_number 14213
_diffrn_reflns_point_group_measured_fraction_full 0.999
_diffrn_reflns_point_group_measured_fraction_max 0.975
_diffrn_reflns_theta_full 67.684
_diffrn_reflns_theta_max 75.458
_diffrn_reflns_theta_min 3.493
_diffrn_source 'micro-focus sealed X-ray tube'
_diffrn_source_type 'SuperNova (Cu) X-ray Source'
_exptl_absorpt_coefficient_mu 1.354
_exptl_absorpt_correction_T_max 1.00000
_exptl_absorpt_correction_T_min 0.88597
_exptl_absorpt_correction_type multi-scan
_exptl_absorpt_process_details
;
CrysAlisPro 1.171.38.41k (Rigaku Oxford Diffraction, 2015)
Empirical absorption correction using spherical harmonics,
 implemented in SCALE3 ABSPACK scaling algorithm.
;
_exptl_crystal_colour yellow
_exptl_crystal_density_diffrn 1.305
_exptl_crystal_density_method 'not measured'
_exptl_crystal_description plate
_exptl_crystal_F_000 1432
_exptl_crystal_size_max 0.4
_exptl_crystal_size_mid 0.3
_exptl_crystal_size_min 0.25
_refine_diff_density_max 0.610
_refine_diff_density_min -0.495
_refine_diff_density_rms 0.061
_refine_ls_extinction_method none
_refine_ls_goodness_of_fit_ref 1.062
_refine_ls_hydrogen_treatment constr
_refine_ls_matrix_type full
_refine_ls_number_parameters 425
_refine_ls_number_reflns 6879
_refine_ls_number_restraints 0
_refine_ls_restrained_S_all 1.062
_refine_ls_R_factor_all 0.0373
_refine_ls_R_factor_gt 0.0350
_refine_ls_shift/su_max 0.001
_refine_ls_shift/su_mean 0.000
_refine_ls_structure_factor_coef Fsqd
_refine_ls_weighting_details 'w=1/[\s^2^(Fo^2^)+(0.0393P)^2^+1.8172P] where P=(Fo^2^+2Fc^2^)/3'
_refine_ls_weighting_scheme calc
_refine_ls_wR_factor_gt 0.0854
_refine_ls_wR_factor_ref 0.0872
_reflns_Friedel_coverage 0.000
_reflns_number_gt 6462
_reflns_number_total 6879
_reflns_threshold_expression 'I > 2\s(I)'
_cod_data_source_file ol7b01005_si_002.cif
_cod_data_source_block 20160307a
_cod_depositor_comments 'Adding full bibliography for 1545991--1545992.cif.'
_cod_database_code 1545991
_chemical_oxdiff_formula C1H1N1O1
_shelx_space_group_comment
;
The symmetry employed for this shelxl refinement is uniquely defined
by the following loop, which should always be used as a source of
symmetry information in preference to the above space-group names.
They are only intended as comments.
;
_shelx_estimated_absorpt_t_max 0.728
_shelx_estimated_absorpt_t_min 0.613
_reflns_odcompleteness_completeness 99.90
_reflns_odcompleteness_iscentric 1
_reflns_odcompleteness_theta 66.97
_olex2_refinement_description
;
1. Fixed Uiso
 At 1.2 times of:
  All C(H) groups, All C(H,H) groups, All N(H) groups
 At 1.5 times of:
  All C(H,H,H) groups
2.a Ternary CH refined with riding coordinates:
 C8(H8), C12(H12), C23(H23), C27(H27)
2.b Secondary CH2 refined with riding coordinates:
 C7(H7A,H7B), C11(H11A,H11B), C22(H22A,H22B), C26(H26A,H26B)
2.c Aromatic/amide H refined with riding coordinates:
 C3(H3), C6(H6), C17(H17), C20(H20), N2(H2), N3(H3A)
2.d Idealised Me refined as rotating group:
 C9(H9A,H9B,H9C), C10(H10A,H10B,H10C), C13(H13A,H13B,H13C), C14(H14A,H14B,
 H14C), C24(H24A,H24B,H24C), C25(H25A,H25B,H25C), C28(H28A,H28B,H28C), C29(H29A,
 H29B,H29C), C30(H30A,H30B,H30C), C31(H31A,H31B,H31C)
;
_shelx_shelxl_version_number 2014/7
_olex2_submission_special_instructions 'No special instructions were received'
_oxdiff_exptl_absorpt_empirical_details
;
Empirical correction (ABSPACK) includes:
- Absorption correction using spherical harmonics
- Frame scaling
;
_oxdiff_exptl_absorpt_empirical_full_max 1.334
_oxdiff_exptl_absorpt_empirical_full_min 0.799

loop_
_space_group_symop_operation_xyz
'x, y, z'
'-x, y+1/2, -z+1/2'
'-x, -y, -z'
'x, -y-1/2, z-1/2'

loop_
_atom_site_label
_atom_site_type_symbol
_atom_site_fract_x
_atom_site_fract_y
_atom_site_fract_z
_atom_site_U_iso_or_equiv
_atom_site_adp_type
_atom_site_occupancy
_atom_site_site_symmetry_order
_atom_site_calc_flag
_atom_site_refinement_flags_posn
C1 C 0.13707(8) 0.56689(6) 0.40609(12) 0.0123(2) Uani 1 1 d .
C2 C 0.07162(8) 0.57147(6) 0.48711(12) 0.0119(2) Uani 1 1 d .
C3 C 0.08604(8) 0.54480(6) 0.61315(12) 0.0124(2) Uani 1 1 d .
H3 H 0.0443 0.5473 0.6693 0.015 Uiso 1 1 calc R
C4 C 0.16161(8) 0.51478(6) 0.65558(12) 0.0122(2) Uani 1 1 d .
C5 C 0.22767(8) 0.51172(6) 0.57478(12) 0.0120(2) Uani 1 1 d .
C6 C 0.21421(8) 0.53792(6) 0.45057(12) 0.0127(2) Uani 1 1 d .
H6 H 0.2567 0.5364 0.3957 0.015 Uiso 1 1 calc R
C7 C -0.06164(8) 0.61312(6) 0.53365(13) 0.0158(3) Uani 1 1 d .
H7A H -0.0361 0.6386 0.6068 0.019 Uiso 1 1 calc R
H7B H -0.0805 0.5732 0.5681 0.019 Uiso 1 1 calc R
C8 C -0.13567(8) 0.64852(6) 0.46037(14) 0.0192(3) Uani 1 1 d .
H8 H -0.1603 0.6215 0.3877 0.023 Uiso 1 1 calc R
C9 C -0.10850(10) 0.71116(7) 0.40247(16) 0.0270(3) Uani 1 1 d .
H9A H -0.0848 0.7386 0.4723 0.041 Uiso 1 1 calc GR
H9B H -0.1566 0.7315 0.3549 0.041 Uiso 1 1 calc GR
H9C H -0.0670 0.7028 0.3438 0.041 Uiso 1 1 calc GR
C10 C -0.20229(9) 0.65914(8) 0.55405(17) 0.0295(3) Uani 1 1 d .
H10A H -0.2169 0.6190 0.5905 0.044 Uiso 1 1 calc GR
H10B H -0.2516 0.6779 0.5066 0.044 Uiso 1 1 calc GR
H10C H -0.1802 0.6872 0.6239 0.044 Uiso 1 1 calc GR
C11 C 0.11407(8) 0.48111(6) 0.86021(12) 0.0150(3) Uani 1 1 d .
H11A H 0.0630 0.4640 0.8123 0.018 Uiso 1 1 calc R
H11B H 0.1014 0.5227 0.8944 0.018 Uiso 1 1 calc R
C12 C 0.14636(8) 0.43680(7) 0.97243(13) 0.0176(3) Uani 1 1 d .
H12 H 0.2011 0.4528 1.0125 0.021 Uiso 1 1 calc R
C13 C 0.08510(11) 0.43807(8) 1.07668(15) 0.0304(3) Uani 1 1 d .
H13A H 0.0799 0.4809 1.1076 0.046 Uiso 1 1 calc GR
H13B H 0.1061 0.4112 1.1491 0.046 Uiso 1 1 calc GR
H13C H 0.0309 0.4230 1.0388 0.046 Uiso 1 1 calc GR
C14 C 0.15846(10) 0.36947(7) 0.92348(16) 0.0277(3) Uani 1 1 d .
H14A H 0.1054 0.3530 0.8838 0.042 Uiso 1 1 calc GR
H14B H 0.1797 0.3429 0.9962 0.042 Uiso 1 1 calc GR
H14C H 0.1979 0.3700 0.8595 0.042 Uiso 1 1 calc GR
C15 C 0.36467(8) 0.45812(6) 0.56312(12) 0.0119(2) Uani 1 1 d .
C16 C 0.49857(7) 0.39860(6) 0.60928(12) 0.0112(2) Uani 1 1 d .
C17 C 0.52579(8) 0.40208(6) 0.48596(12) 0.0118(2) Uani 1 1 d .
H17 H 0.4971 0.4276 0.4212 0.014 Uiso 1 1 calc R
C18 C 0.59614(8) 0.36743(6) 0.45825(11) 0.0113(2) Uani 1 1 d .
C19 C 0.64149(7) 0.32791(6) 0.55227(12) 0.0117(2) Uani 1 1 d .
C20 C 0.61395(8) 0.32457(6) 0.67695(12) 0.0128(2) Uani 1 1 d .
H20 H 0.6429 0.2992 0.7417 0.015 Uiso 1 1 calc R
C21 C 0.54362(8) 0.35892(6) 0.70506(12) 0.0116(2) Uani 1 1 d .
C22 C 0.75386(8) 0.25235(6) 0.60930(12) 0.0143(2) Uani 1 1 d .
H22A H 0.7171 0.2221 0.6460 0.017 Uiso 1 1 calc R
H22B H 0.7830 0.2772 0.6807 0.017 Uiso 1 1 calc R
C23 C 0.81687(8) 0.21787(6) 0.53365(12) 0.0137(2) Uani 1 1 d .
H23 H 0.7852 0.1935 0.4626 0.016 Uiso 1 1 calc R
C24 C 0.87381(9) 0.26460(7) 0.47177(14) 0.0202(3) Uani 1 1 d .
H24A H 0.8398 0.2943 0.4174 0.030 Uiso 1 1 calc GR
H24B H 0.9096 0.2417 0.4190 0.030 Uiso 1 1 calc GR
H24C H 0.9079 0.2873 0.5400 0.030 Uiso 1 1 calc GR
C25 C 0.86898(9) 0.17113(7) 0.62403(14) 0.0201(3) Uani 1 1 d .
H25A H 0.9045 0.1943 0.6897 0.030 Uiso 1 1 calc GR
H25B H 0.9032 0.1457 0.5730 0.030 Uiso 1 1 calc GR
H25C H 0.8319 0.1439 0.6662 0.030 Uiso 1 1 calc GR
C26 C 0.52921(8) 0.30886(7) 0.91857(13) 0.0185(3) Uani 1 1 d .
H26A H 0.5491 0.3261 1.0046 0.022 Uiso 1 1 calc R
H26B H 0.5725 0.2808 0.8921 0.022 Uiso 1 1 calc R
C27 C 0.44885(9) 0.27137(7) 0.92646(13) 0.0190(3) Uani 1 1 d .
H27 H 0.4613 0.2382 0.9934 0.023 Uiso 1 1 calc R
C28 C 0.41993(12) 0.23817(8) 0.79635(16) 0.0336(4) Uani 1 1 d .
H28A H 0.4032 0.2695 0.7301 0.050 Uiso 1 1 calc GR
H28B H 0.3730 0.2109 0.8072 0.050 Uiso 1 1 calc GR
H28C H 0.4654 0.2132 0.7698 0.050 Uiso 1 1 calc GR
C29 C 0.37940(10) 0.31318(7) 0.97010(16) 0.0274(3) Uani 1 1 d .
H29A H 0.3994 0.3337 1.0518 0.041 Uiso 1 1 calc GR
H29B H 0.3312 0.2874 0.9819 0.041 Uiso 1 1 calc GR
H29C H 0.3638 0.3449 0.9041 0.041 Uiso 1 1 calc GR
N1 N 0.13000(7) 0.59430(5) 0.27487(10) 0.0149(2) Uani 1 1 d .
N2 N 0.30301(7) 0.48341(5) 0.63080(10) 0.0135(2) Uani 1 1 d .
H2 H 0.3114 0.4817 0.7154 0.016 Uiso 1 1 calc R
N3 N 0.42971(7) 0.43247(5) 0.64749(10) 0.0132(2) Uani 1 1 d .
H3A H 0.4279 0.4377 0.7306 0.016 Uiso 1 1 calc R
N4 N 0.61975(7) 0.37311(5) 0.32594(10) 0.0131(2) Uani 1 1 d .
O1 O 0.06288(7) 0.61507(7) 0.22401(11) 0.0356(3) Uani 1 1 d .
O2 O 0.19363(7) 0.59685(7) 0.21858(11) 0.0419(3) Uani 1 1 d .
O3 O -0.00128(5) 0.60108(4) 0.44181(9) 0.01446(18) Uani 1 1 d .
O4 O 0.17923(5) 0.48640(4) 0.77438(9) 0.01490(19) Uani 1 1 d .
O5 O 0.36210(6) 0.45804(5) 0.44318(9) 0.01661(19) Uani 1 1 d .
O6 O 0.56478(6) 0.38896(5) 0.23681(9) 0.0232(2) Uani 1 1 d .
O7 O 0.69308(6) 0.36242(5) 0.30616(9) 0.0188(2) Uani 1 1 d .
O8 O 0.70597(6) 0.29336(4) 0.51540(9) 0.01581(19) Uani 1 1 d .
O9 O 0.51422(6) 0.36045(4) 0.82427(8) 0.01563(19) Uani 1 1 d .
C30 C 0.39315(9) 0.48071(7) 1.15335(12) 0.0183(3) Uani 1 1 d .
H30A H 0.4009 0.5117 1.2228 0.027 Uiso 1 1 calc GR
H30B H 0.4359 0.4485 1.1679 0.027 Uiso 1 1 calc GR
H30C H 0.3386 0.4614 1.1522 0.027 Uiso 1 1 calc GR
C31 C 0.31455(8) 0.57306(6) 1.00343(13) 0.0156(3) Uani 1 1 d .
H31A H 0.2640 0.5495 1.0123 0.023 Uiso 1 1 calc GR
H31B H 0.3072 0.5974 0.9234 0.023 Uiso 1 1 calc GR
H31C H 0.3262 0.6013 1.0771 0.023 Uiso 1 1 calc GR
O10 O 0.37161(6) 0.46988(5) 0.89528(9) 0.0181(2) Uani 1 1 d .
S1 S 0.40069(2) 0.51894(2) 0.99887(3) 0.01318(8) Uani 1 1 d .

loop_
_atom_site_aniso_label
_atom_site_aniso_U_11
_atom_site_aniso_U_22
_atom_site_aniso_U_33
_atom_site_aniso_U_23
_atom_site_aniso_U_13
_atom_site_aniso_U_12
C1 0.0127(6) 0.0116(6) 0.0124(6) 0.0010(5) 0.0009(4) -0.0003(5)
C2 0.0102(5) 0.0091(5) 0.0161(6) -0.0012(4) 0.0002(4) 0.0005(4)
C3 0.0107(6) 0.0126(6) 0.0144(6) -0.0006(5) 0.0031(4) 0.0000(5)
C4 0.0135(6) 0.0112(6) 0.0118(5) 0.0001(4) 0.0013(4) -0.0010(5)
C5 0.0100(6) 0.0120(6) 0.0139(6) -0.0009(5) 0.0011(4) 0.0009(4)
C6 0.0113(6) 0.0134(6) 0.0136(6) -0.0001(5) 0.0025(4) 0.0004(5)
C7 0.0125(6) 0.0166(6) 0.0184(6) -0.0027(5) 0.0027(5) 0.0029(5)
C8 0.0134(6) 0.0169(6) 0.0264(7) -0.0037(5) -0.0016(5) 0.0040(5)
C9 0.0226(7) 0.0172(7) 0.0396(9) 0.0014(6) -0.0034(6) 0.0058(6)
C10 0.0176(7) 0.0316(8) 0.0395(9) -0.0076(7) 0.0049(6) 0.0080(6)
C11 0.0127(6) 0.0180(6) 0.0151(6) 0.0018(5) 0.0055(5) -0.0002(5)
C12 0.0143(6) 0.0227(7) 0.0157(6) 0.0049(5) 0.0013(5) -0.0027(5)
C13 0.0337(8) 0.0373(9) 0.0225(7) 0.0095(7) 0.0128(6) 0.0023(7)
C14 0.0299(8) 0.0231(7) 0.0308(8) 0.0099(6) 0.0060(6) 0.0059(6)
C15 0.0111(6) 0.0115(6) 0.0132(6) 0.0009(5) 0.0015(4) 0.0002(4)
C16 0.0099(5) 0.0112(5) 0.0125(5) -0.0009(4) 0.0012(4) 0.0010(4)
C17 0.0119(6) 0.0114(5) 0.0118(5) 0.0011(4) 0.0004(4) 0.0012(4)
C18 0.0119(6) 0.0121(6) 0.0102(5) -0.0003(4) 0.0023(4) -0.0004(5)
C19 0.0102(5) 0.0108(6) 0.0141(6) -0.0009(5) 0.0011(4) 0.0010(4)
C20 0.0131(6) 0.0127(6) 0.0123(6) 0.0017(5) 0.0000(4) 0.0021(5)
C21 0.0126(6) 0.0122(6) 0.0099(5) -0.0002(4) 0.0014(4) -0.0011(5)
C22 0.0145(6) 0.0143(6) 0.0142(6) 0.0032(5) 0.0019(5) 0.0048(5)
C23 0.0131(6) 0.0122(6) 0.0156(6) -0.0005(5) 0.0017(5) 0.0017(5)
C24 0.0168(6) 0.0191(7) 0.0260(7) 0.0026(5) 0.0075(5) 0.0016(5)
C25 0.0180(6) 0.0186(7) 0.0240(7) 0.0036(5) 0.0039(5) 0.0078(5)
C26 0.0183(6) 0.0237(7) 0.0136(6) 0.0085(5) 0.0026(5) 0.0049(5)
C27 0.0228(7) 0.0167(6) 0.0180(6) 0.0040(5) 0.0047(5) 0.0025(5)
C28 0.0434(10) 0.0276(8) 0.0286(8) -0.0032(7) -0.0013(7) -0.0055(7)
C29 0.0231(7) 0.0244(7) 0.0373(8) 0.0107(6) 0.0143(6) 0.0055(6)
N1 0.0140(5) 0.0157(5) 0.0151(5) 0.0021(4) 0.0020(4) 0.0014(4)
N2 0.0116(5) 0.0189(5) 0.0099(5) 0.0011(4) 0.0011(4) 0.0045(4)
N3 0.0126(5) 0.0180(5) 0.0090(5) 0.0005(4) 0.0018(4) 0.0053(4)
N4 0.0152(5) 0.0122(5) 0.0123(5) 0.0008(4) 0.0029(4) 0.0018(4)
O1 0.0168(5) 0.0638(8) 0.0262(5) 0.0233(6) 0.0024(4) 0.0122(5)
O2 0.0251(6) 0.0745(9) 0.0289(6) 0.0278(6) 0.0156(5) 0.0218(6)
O3 0.0104(4) 0.0159(4) 0.0170(4) 0.0017(3) 0.0014(3) 0.0036(3)
O4 0.0114(4) 0.0211(5) 0.0127(4) 0.0046(3) 0.0032(3) 0.0023(3)
O5 0.0147(4) 0.0245(5) 0.0107(4) 0.0011(4) 0.0017(3) 0.0061(4)
O6 0.0182(5) 0.0387(6) 0.0124(4) 0.0063(4) 0.0006(4) 0.0075(4)
O7 0.0154(4) 0.0236(5) 0.0187(4) 0.0036(4) 0.0079(4) 0.0068(4)
O8 0.0155(4) 0.0180(4) 0.0145(4) 0.0039(4) 0.0043(3) 0.0090(4)
O9 0.0176(4) 0.0191(5) 0.0109(4) 0.0039(4) 0.0044(3) 0.0057(4)
C30 0.0217(7) 0.0211(7) 0.0117(6) 0.0027(5) 0.0002(5) 0.0025(5)
C31 0.0153(6) 0.0157(6) 0.0162(6) 0.0008(5) 0.0032(5) 0.0026(5)
O10 0.0212(5) 0.0209(5) 0.0117(4) -0.0033(4) -0.0003(4) 0.0059(4)
S1 0.01258(15) 0.01657(15) 0.01046(14) 0.00079(11) 0.00169(10) 0.00301(11)

loop_
_atom_type_symbol
_atom_type_description
_atom_type_scat_dispersion_real
_atom_type_scat_dispersion_imag
_atom_type_scat_source
C C 0.0181 0.0091 'International Tables Vol C Tables 4.2.6.8 and 6.1.1.4'
H H 0.0000 0.0000 'International Tables Vol C Tables 4.2.6.8 and 6.1.1.4'
N N 0.0311 0.0180 'International Tables Vol C Tables 4.2.6.8 and 6.1.1.4'
O O 0.0492 0.0322 'International Tables Vol C Tables 4.2.6.8 and 6.1.1.4'
S S 0.3331 0.5567 'International Tables Vol C Tables 4.2.6.8 and 6.1.1.4'

loop_
_geom_angle_atom_site_label_1
_geom_angle_atom_site_label_2
_geom_angle_atom_site_label_3
_geom_angle
C2 C1 N1 122.16(11)
C6 C1 C2 121.51(11)
C6 C1 N1 116.28(11)
C3 C2 C1 117.37(11)
O3 C2 C1 119.82(11)
O3 C2 C3 122.81(11)
C2 C3 H3 119.5
C4 C3 C2 120.95(11)
C4 C3 H3 119.5
C3 C4 C5 121.29(11)
O4 C4 C3 124.33(11)
O4 C4 C5 114.38(11)
C6 C5 C4 118.23(11)
C6 C5 N2 125.44(11)
N2 C5 C4 116.30(11)
C1 C6 H6 119.7
C5 C6 C1 120.62(12)
C5 C6 H6 119.7
H7A C7 H7B 108.5
C8 C7 H7A 110.2
C8 C7 H7B 110.2
O3 C7 H7A 110.2
O3 C7 H7B 110.2
O3 C7 C8 107.77(10)
C7 C8 H8 108.2
C7 C8 C9 111.90(11)
C7 C8 C10 108.73(12)
C9 C8 H8 108.2
C9 C8 C10 111.56(12)
C10 C8 H8 108.2
C8 C9 H9A 109.5
C8 C9 H9B 109.5
C8 C9 H9C 109.5
H9A C9 H9B 109.5
H9A C9 H9C 109.5
H9B C9 H9C 109.5
C8 C10 H10A 109.5
C8 C10 H10B 109.5
C8 C10 H10C 109.5
H10A C10 H10B 109.5
H10A C10 H10C 109.5
H10B C10 H10C 109.5
H11A C11 H11B 108.5
C12 C11 H11A 110.2
C12 C11 H11B 110.2
O4 C11 H11A 110.2
O4 C11 H11B 110.2
O4 C11 C12 107.52(10)
C11 C12 H12 108.3
C11 C12 C13 109.09(11)
C13 C12 H12 108.3
C14 C12 C11 111.46(11)
C14 C12 H12 108.3
C14 C12 C13 111.24(12)
C12 C13 H13A 109.5
C12 C13 H13B 109.5
C12 C13 H13C 109.5
H13A C13 H13B 109.5
H13A C13 H13C 109.5
H13B C13 H13C 109.5
C12 C14 H14A 109.5
C12 C14 H14B 109.5
C12 C14 H14C 109.5
H14A C14 H14B 109.5
H14A C14 H14C 109.5
H14B C14 H14C 109.5
N2 C15 N3 111.56(10)
O5 C15 N2 124.28(11)
O5 C15 N3 124.16(11)
C17 C16 C21 118.24(11)
C17 C16 N3 124.55(11)
N3 C16 C21 117.21(11)
C16 C17 H17 119.9
C16 C17 C18 120.25(11)
C18 C17 H17 119.9
C17 C18 C19 122.16(11)
C17 C18 N4 116.71(11)
C19 C18 N4 121.13(11)
C20 C19 C18 117.49(11)
O8 C19 C18 118.42(11)
O8 C19 C20 124.01(11)
C19 C20 H20 119.7
C21 C20 C19 120.60(11)
C21 C20 H20 119.7
C20 C21 C16 121.26(11)
O9 C21 C16 113.96(11)
O9 C21 C20 124.71(11)
H22A C22 H22B 108.7
C23 C22 H22A 110.5
C23 C22 H22B 110.5
O8 C22 H22A 110.5
O8 C22 H22B 110.5
O8 C22 C23 106.07(10)
C22 C23 H23 108.1
C22 C23 C24 111.49(11)
C22 C23 C25 110.15(10)
C24 C23 H23 108.1
C24 C23 C25 110.81(11)
C25 C23 H23 108.1
C23 C24 H24A 109.5
C23 C24 H24B 109.5
C23 C24 H24C 109.5
H24A C24 H24B 109.5
H24A C24 H24C 109.5
H24B C24 H24C 109.5
C23 C25 H25A 109.5
C23 C25 H25B 109.5
C23 C25 H25C 109.5
H25A C25 H25B 109.5
H25A C25 H25C 109.5
H25B C25 H25C 109.5
H26A C26 H26B 108.1
C27 C26 H26A 109.6
C27 C26 H26B 109.6
O9 C26 H26A 109.6
O9 C26 H26B 109.6
O9 C26 C27 110.34(10)
C26 C27 H27 107.5
C26 C27 C28 111.31(12)
C26 C27 C29 111.52(12)
C28 C27 H27 107.5
C29 C27 H27 107.5
C29 C27 C28 111.24(13)
C27 C28 H28A 109.5
C27 C28 H28B 109.5
C27 C28 H28C 109.5
H28A C28 H28B 109.5
H28A C28 H28C 109.5
H28B C28 H28C 109.5
C27 C29 H29A 109.5
C27 C29 H29B 109.5
C27 C29 H29C 109.5
H29A C29 H29B 109.5
H29A C29 H29C 109.5
H29B C29 H29C 109.5
O1 N1 C1 120.46(11)
O1 N1 O2 121.41(11)
O2 N1 C1 118.12(11)
C5 N2 H2 117.0
C15 N2 C5 126.07(11)
C15 N2 H2 117.0
C15 N3 C16 125.54(10)
C15 N3 H3A 117.2
C16 N3 H3A 117.2
O6 N4 C18 118.05(10)
O7 N4 C18 119.55(10)
O7 N4 O6 122.39(11)
C2 O3 C7 118.08(10)
C4 O4 C11 119.41(10)
C19 O8 C22 119.90(9)
C21 O9 C26 122.12(10)
H30A C30 H30B 109.5
H30A C30 H30C 109.5
H30B C30 H30C 109.5
S1 C30 H30A 109.5
S1 C30 H30B 109.5
S1 C30 H30C 109.5
H31A C31 H31B 109.5
H31A C31 H31C 109.5
H31B C31 H31C 109.5
S1 C31 H31A 109.5
S1 C31 H31B 109.5
S1 C31 H31C 109.5
C30 S1 C31 97.54(6)
O10 S1 C30 105.44(6)
O10 S1 C31 106.05(6)

loop_
_geom_bond_atom_site_label_1
_geom_bond_atom_site_label_2
_geom_bond_distance
C1 C2 1.4102(17)
C1 C6 1.4015(17)
C1 N1 1.4518(16)
C2 C3 1.3990(17)
C2 O3 1.3531(15)
C3 H3 0.9300
C3 C4 1.3857(17)
C4 C5 1.4149(17)
C4 O4 1.3525(15)
C5 C6 1.3773(17)
C5 N2 1.4029(16)
C6 H6 0.9300
C7 H7A 0.9700
C7 H7B 0.9700
C7 C8 1.5184(18)
C7 O3 1.4437(15)
C8 H8 0.9800
C8 C9 1.525(2)
C8 C10 1.528(2)
C9 H9A 0.9600
C9 H9B 0.9600
C9 H9C 0.9600
C10 H10A 0.9600
C10 H10B 0.9600
C10 H10C 0.9600
C11 H11A 0.9700
C11 H11B 0.9700
C11 C12 1.5196(17)
C11 O4 1.4411(14)
C12 H12 0.9800
C12 C13 1.5283(19)
C12 C14 1.519(2)
C13 H13A 0.9600
C13 H13B 0.9600
C13 H13C 0.9600
C14 H14A 0.9600
C14 H14B 0.9600
C14 H14C 0.9600
C15 N2 1.3742(16)
C15 N3 1.3800(16)
C15 O5 1.2219(15)
C16 C17 1.3823(17)
C16 C21 1.4163(17)
C16 N3 1.4025(15)
C17 H17 0.9300
C17 C18 1.3947(17)
C18 C19 1.4052(17)
C18 N4 1.4505(15)
C19 C20 1.3975(17)
C19 O8 1.3484(15)
C20 H20 0.9300
C20 C21 1.3926(17)
C21 O9 1.3561(15)
C22 H22A 0.9700
C22 H22B 0.9700
C22 C23 1.5216(17)
C22 O8 1.4411(14)
C23 H23 0.9800
C23 C24 1.5242(18)
C23 C25 1.5264(17)
C24 H24A 0.9600
C24 H24B 0.9600
C24 H24C 0.9600
C25 H25A 0.9600
C25 H25B 0.9600
C25 H25C 0.9600
C26 H26A 0.9700
C26 H26B 0.9700
C26 C27 1.5154(19)
C26 O9 1.4511(15)
C27 H27 0.9800
C27 C28 1.525(2)
C27 C29 1.5214(19)
C28 H28A 0.9600
C28 H28B 0.9600
C28 H28C 0.9600
C29 H29A 0.9600
C29 H29B 0.9600
C29 H29C 0.9600
N1 O1 1.2164(15)
N1 O2 1.2257(15)
N2 H2 0.8600
N3 H3A 0.8600
N4 O6 1.2352(14)
N4 O7 1.2319(14)
C30 H30A 0.9600
C30 H30B 0.9600
C30 H30C 0.9600
C30 S1 1.7878(13)
C31 H31A 0.9600
C31 H31B 0.9600
C31 H31C 0.9600
C31 S1 1.7888(13)
O10 S1 1.5110(9)

loop_
_geom_torsion_atom_site_label_1
_geom_torsion_atom_site_label_2
_geom_torsion_atom_site_label_3
_geom_torsion_atom_site_label_4
_geom_torsion
C1 C2 C3 C4 -0.42(18)
C1 C2 O3 C7 -171.02(11)
C2 C1 C6 C5 1.37(19)
C2 C1 N1 O1 -9.56(19)
C2 C1 N1 O2 169.14(13)
C2 C3 C4 C5 1.94(19)
C2 C3 C4 O4 -178.08(11)
C3 C2 O3 C7 8.67(17)
C3 C4 C5 C6 -1.78(18)
C3 C4 C5 N2 176.44(11)
C3 C4 O4 C11 5.90(18)
C4 C5 C6 C1 0.14(18)
C4 C5 N2 C15 159.13(12)
C5 C4 O4 C11 -174.12(11)
C6 C1 C2 C3 -1.22(18)
C6 C1 C2 O3 178.48(11)
C6 C1 N1 O1 173.18(13)
C6 C1 N1 O2 -8.12(18)
C6 C5 N2 C15 -22.8(2)
C8 C7 O3 C2 178.01(10)
C12 C11 O4 C4 169.35(10)
C16 C17 C18 C19 0.32(19)
C16 C17 C18 N4 179.19(11)
C16 C21 O9 C26 157.19(11)
C17 C16 C21 C20 0.53(18)
C17 C16 C21 O9 177.64(11)
C17 C16 N3 C15 20.8(2)
C17 C18 C19 C20 -0.44(18)
C17 C18 C19 O8 176.45(11)
C17 C18 N4 O6 -23.63(17)
C17 C18 N4 O7 156.05(11)
C18 C19 C20 C21 0.60(18)
C18 C19 O8 C22 179.96(11)
C19 C18 N4 O6 155.25(12)
C19 C18 N4 O7 -25.07(17)
C19 C20 C21 C16 -0.67(19)
C19 C20 C21 O9 -177.46(11)
C20 C19 O8 C22 -3.37(18)
C20 C21 O9 C26 -25.81(18)
C21 C16 C17 C18 -0.35(18)
C21 C16 N3 C15 -160.13(12)
C23 C22 O8 C19 176.44(10)
C27 C26 O9 C21 -107.17(13)
N1 C1 C2 C3 -178.34(11)
N1 C1 C2 O3 1.36(18)
N1 C1 C6 C5 178.65(11)
N2 C5 C6 C1 -177.91(12)
N2 C15 N3 C16 174.53(11)
N3 C15 N2 C5 -178.43(11)
N3 C16 C17 C18 178.70(11)
N3 C16 C21 C20 -178.59(11)
N3 C16 C21 O9 -1.48(16)
N4 C18 C19 C20 -179.26(11)
N4 C18 C19 O8 -2.37(18)
O3 C2 C3 C4 179.89(11)
O3 C7 C8 C9 -58.87(14)
O3 C7 C8 C10 177.45(11)
O4 C4 C5 C6 178.24(11)
O4 C4 C5 N2 -3.54(16)
O4 C11 C12 C13 171.23(11)
O4 C11 C12 C14 -65.54(14)
O5 C15 N2 C5 1.2(2)
O5 C15 N3 C16 -5.1(2)
O8 C19 C20 C21 -176.09(11)
O8 C22 C23 C24 58.57(13)
O8 C22 C23 C25 -177.98(10)
O9 C26 C27 C28 64.62(15)
O9 C26 C27 C29 -60.25(15)
